data_2208827
loop_
_publ_author_name
'Huan-Xia Zhang'
'Da-Bin Qin'
'Lin-Hai Jing'
'Shao-Jin Gu'
'Zhi-Hua Mao'

_publ_section_title
;
 6-Bromopyridine-2-carbaldehyde
;
_journal_coeditor_code CI2041
_journal_issue 5
_journal_name_full 'Acta Crystallographica Section E'
_journal_page_first o1715
_journal_page_last o1716
_journal_paper_doi 10.1107/S1600536806011615
_journal_volume 62
_journal_year 2006
_chemical_formula_iupac 'C6 H4 Br N O'
_chemical_formula_moiety 'C6 H4 Br N O'
_chemical_formula_sum 'C6 H4 Br N O'
_chemical_formula_weight 186.00
_chemical_name_systematic
;
6-Bromopyridine-2-carbaldehyde
;
_space_group_IT_number 14
_symmetry_cell_setting monoclinic
_symmetry_space_group_name_Hall '-P 2yab'
_symmetry_space_group_name_H-M 'P 1 21/a 1'
_atom_sites_solution_hydrogens difmap
_atom_sites_solution_primary direct
_atom_sites_solution_secondary difmap
_audit_creation_method SHELXL-97
_cell_angle_alpha 90.00
_cell_angle_beta 95.57(3)
_cell_angle_gamma 90.00
_cell_formula_units_Z 4
_cell_length_a 6.908(2)
_cell_length_b 6.290(4)
_cell_length_c 15.060(6)
_cell_measurement_reflns_used 22
_cell_measurement_temperature 290(2)
_cell_measurement_theta_max 7.65
_cell_measurement_theta_min 4.40
_cell_volume 651.3(5)
_computing_cell_refinement DIFRAC
_computing_data_collection 'DIFRAC (Gabe <i>et al.</i>,  1993)'
_computing_data_reduction 'NRCVAX (Gabe <i>et al.</i>,  1989)'
_computing_molecular_graphics 'ORTEP-3 for Windows (Farrugia, 1997)'
_computing_publication_material SHELXL97
_computing_structure_refinement 'SHELXL97 (Sheldrick, 1997)'
_computing_structure_solution 'SHELXS97 (Sheldrick, 1997)'
_diffrn_ambient_temperature 290(2)
_diffrn_measured_fraction_theta_full 0.993
_diffrn_measured_fraction_theta_max 0.993
_diffrn_measurement_device_type 'Enraf--Nonius CAD-4'
_diffrn_measurement_method \w/2\q
_diffrn_radiation_monochromator graphite
_diffrn_radiation_source 'fine-focus sealed tube'
_diffrn_radiation_type MoK\a
_diffrn_radiation_wavelength 0.71073
_diffrn_reflns_av_R_equivalents 0.0118
_diffrn_reflns_av_sigmaI/netI 0.0449
_diffrn_reflns_limit_h_max 8
_diffrn_reflns_limit_h_min -8
_diffrn_reflns_limit_k_max 7
_diffrn_reflns_limit_k_min 0
_diffrn_reflns_limit_l_max 18
_diffrn_reflns_limit_l_min -8
_diffrn_reflns_number 1335
_diffrn_reflns_theta_full 25.42
_diffrn_reflns_theta_max 25.42
_diffrn_reflns_theta_min 1.36
_diffrn_standards_decay_% 1.270
_diffrn_standards_interval_count 200
_diffrn_standards_number 3
_exptl_absorpt_coefficient_mu 6.218
_exptl_absorpt_correction_type none
_exptl_crystal_colour yellow
_exptl_crystal_density_diffrn 1.897
_exptl_crystal_density_method 'not measured'
_exptl_crystal_description Block
_exptl_crystal_F_000 360
_exptl_crystal_size_max 0.24
_exptl_crystal_size_mid 0.22
_exptl_crystal_size_min 0.22
_refine_diff_density_max 0.343
_refine_diff_density_min -0.444
_refine_ls_extinction_coef 0.037(4)
_refine_ls_extinction_expression Fc^*^=kFc[1+0.001xFc^2^\l^3^/sin(2\q)]^-1/4^
_refine_ls_extinction_method SHELXL97
_refine_ls_goodness_of_fit_ref 0.987
_refine_ls_hydrogen_treatment refall
_refine_ls_matrix_type full
_refine_ls_number_parameters 99
_refine_ls_number_reflns 1202
_refine_ls_number_restraints 1
_refine_ls_restrained_S_all 0.987
_refine_ls_R_factor_all 0.0841
_refine_ls_R_factor_gt 0.0384
_refine_ls_shift/su_max 0.001
_refine_ls_shift/su_mean 0.000
_refine_ls_structure_factor_coef Fsqd
_refine_ls_weighting_details 'calc w=1/[\s^2^(Fo^2^)+(0.056P)^2^] where P=(Fo^2^+2Fc^2^)/3'
_refine_ls_weighting_scheme calc
_refine_ls_wR_factor_gt 0.0872
_refine_ls_wR_factor_ref 0.0993
_reflns_number_gt 750
_reflns_number_total 1202
_reflns_threshold_expression I>2\s(I)
_cod_data_source_file ci2041.cif
_cod_data_source_block I
_cod_depositor_comments
;
The following automatic conversions were performed:
'_symmetry_cell_setting' value 'Monoclinic' changed to 'monoclinic'
according to '/home/saulius/struct/CIF-dictionaries/cif_core.dic'
dictionary named 'cif_core.dic' version 2.4.1 from
2010-06-29.

'_geom_angle_publ_flag' value 'Y' changed to 'y' according to
'/home/saulius/struct/CIF-dictionaries/cif_core.dic' dictionary named
'cif_core.dic' version 2.4.1 from 2010-06-29 (3 times).

Automatic conversion script
Id: cif_fix_enum 1527 2010-12-29 10:47:43Z saulius 

The following automatic conversions were performed:

'_symmetry_cell_setting' value 'Monoclinic' changed to 'monoclinic'
according to /home/saulius/struct/CIF-dictionaries/cif_core.dic
dictionary named 'cif_core.dic' version 2.4.1 from
2010-06-29.

'_geom_angle_publ_flag' value 'Y' changed to 'y'
according to /home/saulius/struct/CIF-dictionaries/cif_core.dic
dictionary named 'cif_core.dic' version 2.4.1 from 2010-06-29 (3
times).

Automatic conversion script
Id: cif_fix_values 1715 2011-07-08 13:25:40Z adriana 
;
_cod_original_sg_symbol_H-M 'P 21/a'
_cod_database_code 2208827
_cod_database_fobs_code 2208827

loop_
_symmetry_equiv_pos_as_xyz
'x, y, z'
'-x+1/2, y+1/2, -z'
'-x, -y, -z'
'x-1/2, -y-1/2, z'

loop_
_atom_site_type_symbol
_atom_site_label
_atom_site_fract_x
_atom_site_fract_y
_atom_site_fract_z
_atom_site_U_iso_or_equiv
_atom_site_adp_type
_atom_site_calc_flag
_atom_site_refinement_flags
_atom_site_occupancy
Br Br1 0.82162(10) 0.08760(10) 0.58233(3) 0.0649(3) Uani d . 1
O O1 0.8667(6) 0.2360(7) 0.9935(2) 0.0658(11) Uani d . 1
N N1 0.8400(6) 0.1588(6) 0.7622(3) 0.0406(10) Uani d . 1
C C1 0.8355(7) 0.2589(9) 0.6868(3) 0.0460(12) Uani d . 1
C C2 0.8413(9) 0.4787(8) 0.6781(4) 0.0509(14) Uani d . 1
C C3 0.8510(9) 0.5974(8) 0.7545(4) 0.0536(13) Uani d . 1
C C4 0.8564(8) 0.4960(8) 0.8347(3) 0.0463(13) Uani d D 1
C C5 0.8496(7) 0.2775(7) 0.8364(3) 0.0379(11) Uani d . 1
C C6 0.8541(9) 0.1550(8) 0.9205(4) 0.0513(14) Uani d . 1
H H2 0.850(7) 0.542(8) 0.625(3) 0.051(14) Uiso d . 1
H H3 0.852(7) 0.760(9) 0.746(3) 0.053(14) Uiso d . 1
H H4 0.867(8) 0.586(8) 0.893(2) 0.072(17) Uiso d D 1
H H6 0.851(8) -0.008(10) 0.906(4) 0.072(18) Uiso d . 1

loop_
_atom_site_aniso_label
_atom_site_aniso_U_11
_atom_site_aniso_U_22
_atom_site_aniso_U_33
_atom_site_aniso_U_12
_atom_site_aniso_U_13
_atom_site_aniso_U_23
Br1 0.0928(5) 0.0614(4) 0.0395(3) 0.0033(4) 0.0009(3) -0.0134(3)
O1 0.093(3) 0.064(2) 0.0395(19) 0.001(2) 0.0046(19) -0.001(2)
N1 0.051(2) 0.034(2) 0.037(2) 0.0002(18) 0.0013(18) -0.0016(17)
C1 0.053(3) 0.041(3) 0.042(3) -0.002(3) -0.002(2) -0.012(2)
C2 0.071(4) 0.038(3) 0.044(3) 0.004(3) 0.006(3) 0.009(2)
C3 0.077(4) 0.035(3) 0.049(3) 0.004(3) 0.005(3) 0.004(3)
C4 0.059(3) 0.034(2) 0.046(3) 0.004(3) 0.001(3) -0.008(2)
C5 0.046(3) 0.032(2) 0.034(2) 0.003(2) 0.001(2) -0.001(2)
C6 0.068(4) 0.041(3) 0.044(3) 0.003(3) 0.001(3) 0.001(2)

loop_
_atom_type_symbol
_atom_type_description
_atom_type_scat_dispersion_real
_atom_type_scat_dispersion_imag
_atom_type_scat_source
C C 0.0033 0.0016 'International Tables Vol C Tables 4.2.6.8 and 6.1.1.4'
H H 0.0000 0.0000 'International Tables Vol C Tables 4.2.6.8 and 6.1.1.4'
O O 0.0106 0.0060 'International Tables Vol C Tables 4.2.6.8 and 6.1.1.4'
N N 0.0061 0.0033 'International Tables Vol C Tables 4.2.6.8 and 6.1.1.4'
Br Br -0.2901 2.4595 'International Tables Vol C Tables 4.2.6.8 and 6.1.1.4'

loop_
_geom_angle_atom_site_label_1
_geom_angle_atom_site_label_2
_geom_angle_atom_site_label_3
_geom_angle
_geom_angle_publ_flag
C1 N1 C5 117.1(4) y
N1 C1 C2 124.6(4) y
N1 C1 Br1 116.4(4) y
C2 C1 Br1 119.0(4) ?
C3 C2 C1 117.6(5) ?
C3 C2 H2 120(3) ?
C1 C2 H2 122(3) ?
C4 C3 C2 119.0(5) ?
C4 C3 H3 125(3) ?
C2 C3 H3 116(3) ?
C3 C4 C5 119.0(5) ?
C3 C4 H4 119(3) ?
C5 C4 H4 122(3) ?
N1 C5 C4 122.7(4) y
N1 C5 C6 114.8(4) y
C4 C5 C6 122.5(4) y
O1 C6 C5 123.6(5) y
O1 C6 H6 127(3) ?
C5 C6 H6 110(3) ?

loop_
_geom_bond_atom_site_label_1
_geom_bond_atom_site_label_2
_geom_bond_distance
_geom_bond_publ_flag
Br1 C1 1.901(5) y
O1 C6 1.207(6) y
N1 C1 1.296(6) y
N1 C5 1.341(6) y
C1 C2 1.390(8) y
C2 C3 1.368(7) y
C2 H2 0.91(5) ?
C3 C4 1.364(7) y
C3 H3 1.03(5) ?
C4 C5 1.376(7) y
C4 H4 1.04(4) ?
C5 C6 1.481(7) y
C6 H6 1.05(6) ?

loop_
_geom_hbond_atom_site_label_D
_geom_hbond_atom_site_label_H
_geom_hbond_atom_site_label_A
_geom_hbond_site_symmetry_A
_geom_hbond_distance_DH
_geom_hbond_distance_HA
_geom_hbond_distance_DA
_geom_hbond_angle_DHA
C3 H3 N1 1_565 1.03(6) 2.52(6) 3.534(7) 167(4)

loop_
_cod_related_entry_id
_cod_related_entry_database
_cod_related_entry_code
1 ChemSpider 2037769
